data_2208474
loop_
_publ_author_name
'Frye, Brian C.'
'Mashuta, Mark S.'
'Mullins, Christopher S.'
'Grapperhaus, Craig A.'
'Buchanan, Robert M.'

_publ_section_title
;
 Ethyl 1-methylimidazole-2-carboxylate
;
_journal_issue 4
_journal_name_full 'Acta Crystallographica Section E'
_journal_page_first o1548
_journal_page_last o1549
_journal_paper_doi 10.1107/S1600536806010038
_journal_volume 62
_journal_year 2006
_chemical_formula_iupac 'C7 H10 N2 O2'
_chemical_formula_moiety 'C7 H10 N2 O2'
_chemical_formula_sum 'C7 H10 N2 O2'
_chemical_formula_weight 154.17
_chemical_melting_point .43E-42
_chemical_name_common 'Ethyl 1-methyimidazole-2-carboxylate '
_chemical_name_systematic
;
 ethyl 1-methyimidazole-2-carboxylate
;
_space_group_IT_number 14
_symmetry_cell_setting monoclinic
_symmetry_space_group_name_Hall '-P 2ybc'
_symmetry_space_group_name_H-M 'P 1 21/c 1'
_atom_sites_solution_hydrogens geom
_atom_sites_solution_primary direct
_atom_sites_solution_secondary difmap
_audit_creation_method SHELXL-97
_cell_angle_alpha 90.00
_cell_angle_beta 112.797(2)
_cell_angle_gamma 90.00
_cell_formula_units_Z 4
_cell_length_a 7.1040(8)
_cell_length_b 15.2244(18)
_cell_length_c 7.4511(9)
_cell_measurement_reflns_used 5362
_cell_measurement_temperature 100(2)
_cell_measurement_theta_max 27.96
_cell_measurement_theta_min 2.66
_cell_volume 742.92(15)
_computing_cell_refinement 'SAINT (Bruker, 2001)'
_computing_data_collection 'SMART (Bruker, 2001)'
_computing_data_reduction SAINT
_computing_molecular_graphics 'SHELXTL (Bruker, 2001)'
_computing_publication_material SHELXTL
_computing_structure_refinement 'SHELXL97 (Sheldrick, 1997)'
_computing_structure_solution 'SHELXS90 (Sheldrick, 1990)'
_diffrn_ambient_temperature 100(2)
_diffrn_detector_area_resol_mean no
_diffrn_measured_fraction_theta_full 0.966
_diffrn_measured_fraction_theta_max 0.966
_diffrn_measurement_device_type 'Bruker SMART APEX'
_diffrn_measurement_method '\w scans'
_diffrn_radiation_monochromator graphite
_diffrn_radiation_source 'fine-focus sealed tube'
_diffrn_radiation_type MoK\a
_diffrn_radiation_wavelength 0.71073
_diffrn_reflns_av_R_equivalents 0.0134
_diffrn_reflns_av_sigmaI/netI 0.0125
_diffrn_reflns_limit_h_max 9
_diffrn_reflns_limit_h_min -9
_diffrn_reflns_limit_k_max 19
_diffrn_reflns_limit_k_min -19
_diffrn_reflns_limit_l_max 9
_diffrn_reflns_limit_l_min -9
_diffrn_reflns_number 6360
_diffrn_reflns_theta_full 27.96
_diffrn_reflns_theta_max 27.96
_diffrn_reflns_theta_min 3.11
_diffrn_standards_decay_% <0.1
_diffrn_standards_interval_count 0
_diffrn_standards_interval_time 0
_diffrn_standards_number 0
_exptl_absorpt_coefficient_mu 0.103
_exptl_absorpt_correction_T_max 0.988
_exptl_absorpt_correction_T_min 0.960
_exptl_absorpt_correction_type multi-scan
_exptl_absorpt_process_details
;
(SADABS; Sheldrick, 2001)
;
_exptl_crystal_colour colorless
_exptl_crystal_density_diffrn 1.378
_exptl_crystal_density_method 'not measured'
_exptl_crystal_description plate
_exptl_crystal_F_000 328
_exptl_crystal_size_max 0.374
_exptl_crystal_size_mid 0.288
_exptl_crystal_size_min 0.086
_refine_diff_density_max 0.358
_refine_diff_density_min -0.222
_refine_ls_extinction_method none
_refine_ls_goodness_of_fit_ref 1.019
_refine_ls_hydrogen_treatment refall
_refine_ls_matrix_type full
_refine_ls_number_parameters 140
_refine_ls_number_reflns 1728
_refine_ls_number_restraints 0
_refine_ls_restrained_S_all 1.019
_refine_ls_R_factor_all 0.0316
_refine_ls_R_factor_gt 0.0301
_refine_ls_shift/su_max 0.001
_refine_ls_shift/su_mean 0.000
_refine_ls_structure_factor_coef Fsqd
_refine_ls_weighting_details 'calc w=1/[\s^2^(Fo^2^)+(0.0213P)^2^+0.3603P] where P=(Fo^2^+2Fc^2^)/3'
_refine_ls_weighting_scheme calc
_refine_ls_wR_factor_gt 0.0671
_refine_ls_wR_factor_ref 0.0681
_reflns_number_gt 1636
_reflns_number_total 1728
_reflns_threshold_expression I>2\s(I)
_cod_data_source_file ac2012.cif
_cod_data_source_block I
_cod_depositor_comments
;
The following automatic conversions were performed:
'_symmetry_cell_setting' value 'Monoclinic' changed to 'monoclinic'
according to '/home/saulius/struct/CIF-dictionaries/cif_core.dic'
dictionary named 'cif_core.dic' version 2.4.1 from 2010-06-29.

Automatic conversion script
Id: cif_fix_enum 1527 2010-12-29 10:47:43Z saulius 

The following automatic conversions were performed:

'_symmetry_cell_setting' value 'Monoclinic' changed to 'monoclinic'
according to /home/saulius/struct/CIF-dictionaries/cif_core.dic
dictionary named 'cif_core.dic' version 2.4.1 from 2010-06-29.

Automatic conversion script
Id: cif_fix_values 1715 2011-07-08 13:25:40Z adriana 
;
_cod_original_sg_symbol_H-M 'P 21/c '
_cod_database_code 2208474
_cod_database_fobs_code 2208474

loop_
_symmetry_equiv_pos_as_xyz
'x, y, z'
'-x, y+1/2, -z+1/2'
'-x, -y, -z'
'x, -y-1/2, z-1/2'

loop_
_atom_site_type_symbol
_atom_site_label
_atom_site_fract_x
_atom_site_fract_y
_atom_site_fract_z
_atom_site_U_iso_or_equiv
_atom_site_adp_type
_atom_site_calc_flag
_atom_site_occupancy
O O1 0.25020(11) 0.57084(4) 0.39888(9) 0.01830(16) Uani d 1
O O2 0.23052(11) 0.46091(5) 0.59352(10) 0.02000(17) Uani d 1
N N1 0.24441(12) 0.45189(5) 0.11144(11) 0.01505(17) Uani d 1
N N2 0.19787(12) 0.34172(5) 0.28830(12) 0.01794(18) Uani d 1
C C1 0.22529(13) 0.42764(6) 0.28103(13) 0.01515(19) Uani d 1
C C2 0.20018(15) 0.30936(7) 0.11812(14) 0.0192(2) Uani d 1
H H2 0.1833(19) 0.2486(9) 0.0843(18) 0.022(3) Uiso d 1
C C3 0.22843(14) 0.37615(7) 0.00771(14) 0.0180(2) Uani d 1
H H3 0.2360(19) 0.3774(8) -0.1166(19) 0.022(3) Uiso d 1
C C4 0.27853(15) 0.53886(6) 0.04420(14) 0.0173(2) Uani d 1
H H4A 0.1699(19) 0.5784(8) 0.0380(17) 0.020(3) Uiso d 1
H H4B 0.4083(19) 0.5623(8) 0.1334(18) 0.019(3) Uiso d 1
H H4C 0.2773(19) 0.5313(8) -0.0873(19) 0.023(3) Uiso d 1
C C5 0.23488(13) 0.48678(6) 0.44178(13) 0.01523(19) Uani d 1
C C6 0.25898(15) 0.63570(6) 0.54630(14) 0.0177(2) Uani d 1
H H6A 0.3709(18) 0.6192(7) 0.6676(17) 0.015(3) Uiso d 1
H H6B 0.1307(18) 0.6334(8) 0.5636(17) 0.017(3) Uiso d 1
C C7 0.29400(17) 0.72322(7) 0.46991(15) 0.0217(2) Uani d 1
H H7A 0.304(2) 0.7695(10) 0.567(2) 0.036(4) Uiso d 1
H H7B 0.179(2) 0.7379(9) 0.347(2) 0.028(3) Uiso d 1
H H7C 0.421(2) 0.7219(8) 0.4487(19) 0.027(3) Uiso d 1

loop_
_atom_site_aniso_label
_atom_site_aniso_U_11
_atom_site_aniso_U_22
_atom_site_aniso_U_33
_atom_site_aniso_U_12
_atom_site_aniso_U_13
_atom_site_aniso_U_23
O1 0.0256(4) 0.0166(3) 0.0149(3) -0.0012(3) 0.0102(3) -0.0018(3)
O2 0.0254(4) 0.0216(4) 0.0146(3) -0.0001(3) 0.0095(3) 0.0010(3)
N1 0.0156(4) 0.0169(4) 0.0131(4) 0.0002(3) 0.0059(3) 0.0001(3)
N2 0.0186(4) 0.0174(4) 0.0181(4) -0.0004(3) 0.0074(3) 0.0000(3)
C1 0.0145(4) 0.0179(4) 0.0132(4) 0.0004(3) 0.0056(3) 0.0014(3)
C2 0.0193(4) 0.0182(5) 0.0200(5) -0.0008(4) 0.0077(4) -0.0032(4)
C3 0.0177(4) 0.0206(5) 0.0160(4) 0.0000(4) 0.0069(4) -0.0030(4)
C4 0.0200(5) 0.0175(5) 0.0157(4) -0.0002(4) 0.0084(4) 0.0020(3)
C5 0.0122(4) 0.0186(5) 0.0145(4) 0.0003(3) 0.0046(3) 0.0000(3)
C6 0.0214(5) 0.0179(5) 0.0152(4) 0.0003(4) 0.0089(4) -0.0027(4)
C7 0.0276(5) 0.0183(5) 0.0211(5) 0.0006(4) 0.0116(4) -0.0002(4)

loop_
_atom_type_symbol
_atom_type_description
_atom_type_scat_dispersion_real
_atom_type_scat_dispersion_imag
_atom_type_scat_source
C C 0.0033 0.0016 'International Tables Vol C Tables 4.2.6.8 and 6.1.1.4'
H H 0.0000 0.0000 'International Tables Vol C Tables 4.2.6.8 and 6.1.1.4'
N N 0.0061 0.0033 'International Tables Vol C Tables 4.2.6.8 and 6.1.1.4'
O O 0.0106 0.0060 'International Tables Vol C Tables 4.2.6.8 and 6.1.1.4'

loop_
_geom_angle_atom_site_label_1
_geom_angle_atom_site_label_2
_geom_angle_atom_site_label_3
_geom_angle
_geom_angle_publ_flag
C5 O1 C6 116.89(7) no
C3 N1 C1 106.09(8) no
C3 N1 C4 123.76(8) no
C1 N1 C4 130.15(8) no
C1 N2 C2 105.24(8) no
N2 C1 N1 111.79(8) no
N2 C1 C5 121.92(8) no
N1 C1 C5 126.29(8) no
N2 C2 C3 110.28(9) no
N2 C2 H2 123.3(8) no
C3 C2 H2 126.4(8) no
N1 C3 C2 106.59(8) no
N1 C3 H3 120.7(8) no
C2 C3 H3 132.7(8) no
N1 C4 H4A 110.1(7) no
N1 C4 H4B 109.7(7) no
H4A C4 H4B 109.4(10) no
N1 C4 H4C 107.2(7) no
H4A C4 H4C 109.1(10) no
H4B C4 H4C 111.4(10) no
O2 C5 O1 124.81(9) no
O2 C5 C1 123.32(9) no
O1 C5 C1 111.87(8) no
O1 C6 C7 106.20(8) no
O1 C6 H6A 107.7(7) no
C7 C6 H6A 112.5(7) no
O1 C6 H6B 107.9(7) no
C7 C6 H6B 112.5(7) no
H6A C6 H6B 109.7(10) no
C6 C7 H7A 109.2(8) no
C6 C7 H7B 110.7(8) no
H7A C7 H7B 108.2(11) no
C6 C7 H7C 109.9(8) no
H7A C7 H7C 109.0(11) no
H7B C7 H7C 109.7(11) no

loop_
_geom_bond_atom_site_label_1
_geom_bond_atom_site_label_2
_geom_bond_distance
_geom_bond_publ_flag
O1 C5 1.3338(12) no
O1 C6 1.4604(11) no
O2 C5 1.2089(12) no
N1 C3 1.3682(12) no
N1 C1 1.3728(12) no
N1 C4 1.4686(12) no
N2 C1 1.3266(12) no
N2 C2 1.3664(13) no
C1 C5 1.4787(13) no
C2 C3 1.3707(14) no
C2 H2 0.954(13) no
C3 H3 0.948(13) no
C4 H4A 0.966(12) no
C4 H4B 0.972(12) no
C4 H4C 0.983(13) no
C6 C7 1.5070(14) no
C6 H6A 0.977(12) no
C6 H6B 0.969(12) no
C7 H7A 0.991(15) no
C7 H7B 0.988(14) no
C7 H7C 0.974(13) no

loop_
_geom_torsion_atom_site_label_1
_geom_torsion_atom_site_label_2
_geom_torsion_atom_site_label_3
_geom_torsion_atom_site_label_4
_geom_torsion
_geom_torsion_publ_flag
C2 N2 C1 N1 0.25(10) no
C2 N2 C1 C5 -179.19(8) no
C3 N1 C1 N2 -0.20(10) no
C4 N1 C1 N2 -179.26(9) no
C3 N1 C1 C5 179.20(8) no
C4 N1 C1 C5 0.14(15) no
C1 N2 C2 C3 -0.20(11) no
C1 N1 C3 C2 0.06(10) no
C4 N1 C3 C2 179.20(8) no
N2 C2 C3 N1 0.09(11) no
C6 O1 C5 O2 -1.01(13) no
C6 O1 C5 C1 179.45(7) no
N2 C1 C5 O2 4.43(14) no
N1 C1 C5 O2 -174.91(9) no
N2 C1 C5 O1 -176.02(8) no
N1 C1 C5 O1 4.63(13) no
C5 O1 C6 C7 175.23(8) no

loop_
_cod_related_entry_id
_cod_related_entry_database
_cod_related_entry_code
1 ChemSpider 3469434
